data_4340317
loop_
_publ_author_name
'Jayarathne, Upul'
'Parmelee, Sean R.'
'Mankad, Neal P.'

_publ_section_title
;
 Small Molecule Activation Chemistry of Cu-Fe Heterobimetallic Complexes
 Toward CS2 and N2O.
;
_journal_issue 14
_journal_name_full 'Inorganic chemistry'
_journal_page_first 7730
_journal_page_last 7737
_journal_paper_doi 10.1021/ic501054z
_journal_volume 53
_journal_year 2014
_chemical_formula_sum 'C33.5 H45 Cu N2'
_chemical_formula_weight 539.25
_chemical_name_common IMesCuCp*
_space_group_crystal_system monoclinic
_space_group_IT_number 14
_space_group_name_Hall '-P 2yn'
_space_group_name_H-M_alt 'P 1 21/n 1'
_symmetry_space_group_name_Hall '-P 2yn'
_symmetry_space_group_name_H-M 'P 1 21/n 1'
_atom_sites_solution_hydrogens geom
_cell_angle_alpha 90
_cell_angle_beta 98.131(7)
_cell_angle_gamma 90
_cell_formula_units_Z 4
_cell_length_a 8.4518(17)
_cell_length_b 22.254(6)
_cell_length_c 17.184(4)
_cell_measurement_temperature 300.(2)
_cell_volume 3199.6(13)
_computing_structure_refinement 'SHELXL-2014 (Sheldrick, 2014)'
_diffrn_ambient_temperature 300.(2)
_diffrn_measured_fraction_theta_full 0.984
_diffrn_measured_fraction_theta_max 0.984
_diffrn_radiation_wavelength 0.71073
_diffrn_reflns_av_R_equivalents 0.0613
_diffrn_reflns_limit_h_max 9
_diffrn_reflns_limit_h_min -9
_diffrn_reflns_limit_k_max 26
_diffrn_reflns_limit_k_min -26
_diffrn_reflns_limit_l_max 20
_diffrn_reflns_limit_l_min -20
_diffrn_reflns_number 27648
_diffrn_reflns_theta_full 24.71
_diffrn_reflns_theta_max 24.71
_diffrn_reflns_theta_min 1.51
_exptl_absorpt_coefficient_mu 0.704
_exptl_absorpt_correction_T_max 0.77
_exptl_absorpt_correction_T_min 0.74
_exptl_absorpt_correction_type multi-scan
_exptl_absorpt_process_details
;
;
_exptl_crystal_density_diffrn 1.119
_exptl_crystal_density_method 'not measured'
_exptl_crystal_F_000 1156
_exptl_crystal_size_max 0.450
_exptl_crystal_size_mid 0.400
_exptl_crystal_size_min 0.400
_refine_diff_density_max 0.304
_refine_diff_density_min -0.414
_refine_ls_extinction_method none
_refine_ls_goodness_of_fit_ref 1.074
_refine_ls_hydrogen_treatment constr
_refine_ls_matrix_type full
_refine_ls_number_parameters 318
_refine_ls_number_reflns 5354
_refine_ls_number_restraints 30
_refine_ls_restrained_S_all 1.072
_refine_ls_R_factor_all 0.0808
_refine_ls_R_factor_gt 0.0613
_refine_ls_shift/su_max 0.005
_refine_ls_shift/su_mean 0.000
_refine_ls_structure_factor_coef Fsqd
_refine_ls_weighting_details 'w=1/[\s^2^(Fo^2^)+(0.1036P)^2^+1.3613P] where P=(Fo^2^+2Fc^2^)/3'
_refine_ls_weighting_scheme calc
_refine_ls_wR_factor_gt 0.1805
_refine_ls_wR_factor_ref 0.1892
_reflns_number_gt 3889
_reflns_number_total 5354
_reflns_threshold_expression 'I > 2\s(I)'
_cod_data_source_file ic501054z_si_002.cif
_cod_data_source_block I
_cod_depositor_comments 'Adding full bibliography for 4340314--4340317.cif.'
_cod_original_formula_sum 'C33.50 H45 Cu N2'
_cod_database_code 4340317

loop_
_space_group_symop_operation_xyz
'x, y, z'
'-x+1/2, y+1/2, -z+1/2'
'-x, -y, -z'
'x-1/2, -y-1/2, z-1/2'

loop_
_atom_site_type_symbol
_atom_site_label
_atom_site_fract_x
_atom_site_fract_y
_atom_site_fract_z
_atom_site_U_iso_or_equiv
_atom_site_adp_type
_atom_site_calc_flag
_atom_site_refinement_flags_adp
_atom_site_refinement_flags_posn
_atom_site_occupancy
Cu Cu1 0.10264(6) 0.23101(2) 0.42298(2) 0.0649(2) Uani d . . 1
N N1 0.0168(4) 0.15915(14) 0.28399(16) 0.0590(8) Uani d . . 1
N N2 -0.0695(4) 0.24854(14) 0.26645(16) 0.0557(8) Uani d . . 1
C C1 0.0139(4) 0.21216(16) 0.32124(19) 0.0517(9) Uani d . . 1
C C2 -0.1177(6) 0.2177(2) 0.1978(2) 0.0749(13) Uani d . . 1
H H2 -0.1764 0.2332 0.1524 0.09 Uiso calc U R 1
C C3 -0.0652(6) 0.1619(2) 0.2083(2) 0.0779(13) Uani d . . 1
H H3 -0.0803 0.1307 0.172 0.093 Uiso calc U R 1
C C5 0.0980(5) 0.10709(16) 0.3191(2) 0.0563(9) Uani d . . 1
C C6 0.2565(5) 0.09853(18) 0.3101(2) 0.0677(10) Uani d . . 1
C C7 0.3315(6) 0.0475(2) 0.3439(3) 0.0785(12) Uani d . . 1
H H7 0.438 0.0407 0.3386 0.094 Uiso calc U R 1
C C8 0.2538(7) 0.0067(2) 0.3848(3) 0.0793(13) Uani d . . 1
C C9 0.0987(7) 0.0173(2) 0.3926(3) 0.0804(13) Uani d . . 1
H H9 0.0453 -0.0103 0.4201 0.096 Uiso calc U R 1
C C10 0.0165(5) 0.0676(2) 0.3613(2) 0.0670(10) Uani d . . 1
C C11 0.3466(6) 0.1429(3) 0.2680(4) 0.1040(17) Uani d . . 1
H H11A 0.4519 0.1277 0.265 0.156 Uiso calc U R 1
H H11B 0.3545 0.1803 0.2961 0.156 Uiso calc U R 1
H H11C 0.2913 0.1492 0.2158 0.156 Uiso calc U R 1
C C12 0.3408(8) -0.0476(2) 0.4208(4) 0.123(2) Uani d . . 1
H H12A 0.3669 -0.0418 0.4765 0.184 Uiso calc U R 1
H H12B 0.4372 -0.0533 0.3982 0.184 Uiso calc U R 1
H H12C 0.2739 -0.0824 0.4108 0.184 Uiso calc U R 1
C C13 -0.1521(6) 0.0797(3) 0.3739(4) 0.1072(18) Uani d . . 1
H H13A -0.1948 0.0448 0.3963 0.161 Uiso calc U R 1
H H13B -0.2153 0.0888 0.3244 0.161 Uiso calc U R 1
H H13C -0.1544 0.1131 0.4089 0.161 Uiso calc U R 1
C C14 -0.1035(5) 0.31002(18) 0.27861(19) 0.0574(10) Uani d . . 1
C C15 0.0127(5) 0.3519(2) 0.2722(2) 0.0699(11) Uani d . . 1
C C16 -0.0249(7) 0.4116(2) 0.2846(3) 0.0877(14) Uani d . . 1
H H16 0.0515 0.441 0.2803 0.105 Uiso calc U R 1
C C17 -0.1712(9) 0.4285(3) 0.3032(3) 0.1007(18) Uani d . . 1
C C18 -0.2832(7) 0.3846(3) 0.3095(3) 0.0979(17) Uani d . . 1
H H18 -0.3827 0.3957 0.3219 0.117 Uiso calc U R 1
C C19 -0.2527(5) 0.3247(2) 0.2979(3) 0.0746(12) Uani d . . 1
C C20 0.1738(6) 0.3349(3) 0.2537(4) 0.1004(17) Uani d . . 1
H H20A 0.2364 0.3186 0.2998 0.151 Uiso calc U R 1
H H20B 0.2261 0.3699 0.2367 0.151 Uiso calc U R 1
H H20C 0.1627 0.3053 0.2126 0.151 Uiso calc U R 1
C C21 -0.2070(13) 0.4946(3) 0.3170(6) 0.175(4) Uani d . . 1
H H21A -0.1954 0.5024 0.3724 0.263 Uiso calc U R 1
H H21B -0.3144 0.5037 0.2937 0.263 Uiso calc U R 1
H H21C -0.1336 0.5194 0.2935 0.263 Uiso calc U R 1
C C22 -0.3760(7) 0.2778(3) 0.3050(5) 0.115(2) Uani d . . 1
H H22A -0.3948 0.255 0.2572 0.172 Uiso calc U R 1
H H22B -0.4737 0.2967 0.3143 0.172 Uiso calc U R 1
H H22C -0.339 0.2515 0.348 0.172 Uiso calc U R 1
C C23 0.2751(6) 0.2809(2) 0.5046(2) 0.0717(13) Uani d . . 1
C C24 0.1263(7) 0.2935(2) 0.5237(2) 0.0834(15) Uani d . . 1
C C25 0.0632(5) 0.2383(3) 0.5484(2) 0.0874(17) Uani d . . 1
C C26 0.1817(6) 0.1953(2) 0.5436(2) 0.0703(12) Uani d . . 1
C C27 0.3069(5) 0.2214(2) 0.5162(2) 0.0659(11) Uani d . . 1
C C28 0.3919(11) 0.3280(4) 0.4821(4) 0.164(4) Uani d U . 1
H H28A 0.4956 0.3212 0.5116 0.245 Uiso calc U R 1
H H28B 0.355 0.3674 0.4938 0.245 Uiso calc U R 1
H H28C 0.3985 0.3251 0.427 0.245 Uiso calc U R 1
C C29 0.0481(13) 0.3551(4) 0.5225(5) 0.217(6) Uani d U . 1
H H29A 0.0946 0.381 0.4872 0.325 Uiso calc U R 1
H H29B 0.0648 0.372 0.5744 0.325 Uiso calc U R 1
H H29C -0.0645 0.3512 0.5051 0.325 Uiso calc U R 1
C C30 -0.0944(9) 0.2299(7) 0.5802(4) 0.235(8) Uani d U . 1
H H30A -0.1751 0.2544 0.5507 0.352 Uiso calc U R 1
H H30B -0.0818 0.2416 0.6345 0.352 Uiso calc U R 1
H H30C -0.1258 0.1884 0.5755 0.352 Uiso calc U R 1
C C31 0.1736(11) 0.1299(3) 0.5684(3) 0.164(4) Uani d U . 1
H H31A 0.1735 0.1045 0.5233 0.245 Uiso calc U R 1
H H31B 0.0775 0.1234 0.591 0.245 Uiso calc U R 1
H H31C 0.2647 0.1207 0.6065 0.245 Uiso calc U R 1
C C32 0.4646(8) 0.1905(4) 0.5060(4) 0.144(3) Uani d U . 1
H H32A 0.5306 0.1875 0.5561 0.216 Uiso calc U R 1
H H32B 0.519 0.2137 0.4708 0.216 Uiso calc U R 1
H H32C 0.443 0.151 0.4847 0.216 Uiso calc U R 1

loop_
_atom_site_aniso_label
_atom_site_aniso_U_11
_atom_site_aniso_U_22
_atom_site_aniso_U_33
_atom_site_aniso_U_12
_atom_site_aniso_U_13
_atom_site_aniso_U_23
Cu1 0.0831(4) 0.0695(3) 0.0347(3) 0.0087(2) -0.0176(2) -0.00452(19)
N1 0.075(2) 0.0607(18) 0.0362(14) 0.0073(15) -0.0087(13) -0.0050(13)
N2 0.0666(19) 0.0639(18) 0.0321(14) 0.0126(15) -0.0088(13) 0.0013(12)
C1 0.057(2) 0.058(2) 0.0369(16) 0.0067(16) -0.0057(15) 0.0007(14)
C2 0.096(3) 0.088(3) 0.0323(18) 0.014(2) -0.0187(19) -0.0029(17)
C3 0.109(3) 0.078(3) 0.0394(19) 0.008(2) -0.016(2) -0.0136(19)
C5 0.066(3) 0.053(2) 0.0453(18) 0.0035(17) -0.0054(16) -0.0036(15)
C6 0.077(3) 0.059(2) 0.066(2) 0.002(2) 0.008(2) 0.0020(19)
C7 0.082(3) 0.067(3) 0.086(3) 0.017(2) 0.011(2) -0.003(2)
C8 0.105(4) 0.054(2) 0.075(3) 0.012(2) 0.001(3) -0.002(2)
C9 0.114(4) 0.055(2) 0.070(3) -0.011(2) 0.007(3) 0.008(2)
C10 0.071(3) 0.068(3) 0.061(2) -0.004(2) 0.0044(19) -0.0012(19)
C11 0.097(4) 0.085(4) 0.136(5) -0.004(3) 0.038(3) 0.021(3)
C12 0.176(6) 0.063(3) 0.125(5) 0.036(4) 0.007(4) 0.014(3)
C13 0.087(4) 0.132(5) 0.106(4) -0.011(3) 0.022(3) 0.012(4)
C14 0.068(3) 0.065(2) 0.0351(16) 0.014(2) -0.0065(16) 0.0025(15)
C15 0.077(3) 0.074(3) 0.055(2) 0.011(2) -0.0003(19) 0.0121(19)
C16 0.118(4) 0.066(3) 0.077(3) 0.001(3) 0.007(3) 0.013(2)
C17 0.156(6) 0.071(3) 0.075(3) 0.032(4) 0.013(3) 0.005(2)
C18 0.104(4) 0.105(4) 0.085(3) 0.046(4) 0.017(3) 0.003(3)
C19 0.071(3) 0.088(3) 0.064(2) 0.019(2) 0.006(2) 0.007(2)
C20 0.083(4) 0.104(4) 0.115(4) 0.000(3) 0.017(3) 0.018(3)
C21 0.282(10) 0.080(4) 0.169(8) 0.059(6) 0.050(7) 0.005(5)
C22 0.084(4) 0.134(6) 0.133(6) 0.003(3) 0.037(4) 0.007(4)
C23 0.097(4) 0.079(3) 0.0346(18) -0.025(2) -0.009(2) -0.0039(17)
C24 0.116(4) 0.078(3) 0.046(2) 0.037(3) -0.025(2) -0.020(2)
C25 0.055(3) 0.168(6) 0.039(2) -0.023(3) 0.0028(18) -0.023(3)
C26 0.100(3) 0.066(2) 0.0370(18) -0.018(2) -0.020(2) 0.0017(17)
C27 0.061(3) 0.085(3) 0.045(2) 0.003(2) -0.0161(18) -0.0051(19)
C28 0.249(9) 0.157(7) 0.083(4) -0.126(7) 0.014(5) -0.006(4)
C29 0.344(13) 0.147(7) 0.129(6) 0.151(9) -0.069(7) -0.069(5)
C30 0.102(6) 0.52(3) 0.084(5) -0.084(8) 0.030(5) -0.068(7)
C31 0.302(10) 0.091(4) 0.074(3) -0.063(5) -0.055(5) 0.030(3)
C32 0.113(5) 0.186(8) 0.118(5) 0.062(5) -0.031(4) -0.027(5)

loop_
_atom_type_symbol
_atom_type_description
_atom_type_scat_dispersion_real
_atom_type_scat_dispersion_imag
_atom_type_scat_source
C C 0.0033 0.0016 'International Tables Vol C Tables 4.2.6.8 and 6.1.1.4'
H H 0.0000 0.0000 'International Tables Vol C Tables 4.2.6.8 and 6.1.1.4'
N N 0.0061 0.0033 'International Tables Vol C Tables 4.2.6.8 and 6.1.1.4'
Cu Cu 0.3201 1.2651 'International Tables Vol C Tables 4.2.6.8 and 6.1.1.4'

loop_
_geom_angle_atom_site_label_1
_geom_angle_atom_site_label_2
_geom_angle_atom_site_label_3
_geom_angle
C1 Cu1 C23 150.28(17)
C1 Cu1 C27 147.16(17)
C23 Cu1 C27 36.26(17)
C1 Cu1 C24 149.69(16)
C23 Cu1 C24 36.48(19)
C27 Cu1 C24 60.91(17)
C1 Cu1 C26 145.58(17)
C23 Cu1 C26 59.91(16)
C27 Cu1 C26 35.48(17)
C24 Cu1 C26 60.91(17)
C1 Cu1 C25 146.34(17)
C23 Cu1 C25 61.30(17)
C27 Cu1 C25 60.76(17)
C24 Cu1 C25 37.5(2)
C26 Cu1 C25 36.42(19)
C1 N1 C3 111.6(3)
C1 N1 C5 123.2(3)
C3 N1 C5 125.2(3)
C1 N2 C2 111.0(3)
C1 N2 C14 124.6(3)
C2 N2 C14 124.4(3)
N1 C1 N2 103.6(3)
N1 C1 Cu1 128.1(3)
N2 C1 Cu1 128.3(3)
C3 C2 N2 107.4(3)
C3 C2 H2 126.3
N2 C2 H2 126.3
C2 C3 N1 106.4(4)
C2 C3 H3 126.8
N1 C3 H3 126.8
C6 C5 C10 122.2(4)
C6 C5 N1 118.5(3)
C10 C5 N1 119.3(4)
C5 C6 C7 117.2(4)
C5 C6 C11 122.1(4)
C7 C6 C11 120.6(4)
C8 C7 C6 122.2(4)
C8 C7 H7 118.9
C6 C7 H7 118.9
C9 C8 C7 118.3(4)
C9 C8 C12 121.5(5)
C7 C8 C12 120.1(5)
C8 C9 C10 122.7(4)
C8 C9 H9 118.6
C10 C9 H9 118.6
C5 C10 C9 117.2(4)
C5 C10 C13 121.1(4)
C9 C10 C13 121.6(4)
C6 C11 H11A 109.5
C6 C11 H11B 109.5
H11A C11 H11B 109.5
C6 C11 H11C 109.5
H11A C11 H11C 109.5
H11B C11 H11C 109.5
C8 C12 H12A 109.5
C8 C12 H12B 109.5
H12A C12 H12B 109.5
C8 C12 H12C 109.5
H12A C12 H12C 109.5
H12B C12 H12C 109.5
C10 C13 H13A 109.5
C10 C13 H13B 109.5
H13A C13 H13B 109.5
C10 C13 H13C 109.5
H13A C13 H13C 109.5
H13B C13 H13C 109.5
C15 C14 C19 123.0(4)
C15 C14 N2 118.8(4)
C19 C14 N2 118.2(4)
C14 C15 C16 117.1(4)
C14 C15 C20 122.2(4)
C16 C15 C20 120.7(5)
C17 C16 C15 122.2(5)
C17 C16 H16 118.9
C15 C16 H16 118.9
C16 C17 C18 118.4(5)
C16 C17 C21 120.4(7)
C18 C17 C21 121.2(7)
C19 C18 C17 122.1(5)
C19 C18 H18 119.0
C17 C18 H18 119.0
C18 C19 C14 117.3(5)
C18 C19 C22 121.2(5)
C14 C19 C22 121.5(5)
C15 C20 H20A 109.5
C15 C20 H20B 109.5
H20A C20 H20B 109.5
C15 C20 H20C 109.5
H20A C20 H20C 109.5
H20B C20 H20C 109.5
C17 C21 H21A 109.5
C17 C21 H21B 109.5
H21A C21 H21B 109.5
C17 C21 H21C 109.5
H21A C21 H21C 109.5
H21B C21 H21C 109.5
C19 C22 H22A 109.5
C19 C22 H22B 109.5
H22A C22 H22B 109.5
C19 C22 H22C 109.5
H22A C22 H22C 109.5
H22B C22 H22C 109.5
C27 C23 C24 109.4(4)
C27 C23 C28 125.8(6)
C24 C23 C28 124.6(6)
C27 C23 Cu1 72.5(2)
C24 C23 Cu1 72.9(2)
C28 C23 Cu1 125.9(3)
C23 C24 C25 106.8(4)
C23 C24 C29 126.3(7)
C25 C24 C29 126.8(7)
C23 C24 Cu1 70.6(2)
C25 C24 Cu1 72.2(3)
C29 C24 Cu1 124.5(3)
C26 C25 C24 105.7(4)
C26 C25 C30 127.6(8)
C24 C25 C30 126.5(8)
C26 C25 Cu1 71.8(2)
C24 C25 Cu1 70.3(2)
C30 C25 Cu1 126.6(4)
C27 C26 C25 109.3(4)
C27 C26 C31 125.3(6)
C25 C26 C31 125.3(6)
C27 C26 Cu1 70.7(2)
C25 C26 Cu1 71.8(2)
C31 C26 Cu1 125.5(3)
C26 C27 C23 108.8(4)
C26 C27 C32 125.8(5)
C23 C27 C32 125.3(6)
C26 C27 Cu1 73.8(2)
C23 C27 Cu1 71.3(2)
C32 C27 Cu1 124.6(3)
C23 C28 H28A 109.5
C23 C28 H28B 109.5
H28A C28 H28B 109.5
C23 C28 H28C 109.5
H28A C28 H28C 109.5
H28B C28 H28C 109.5
C24 C29 H29A 109.5
C24 C29 H29B 109.5
H29A C29 H29B 109.5
C24 C29 H29C 109.5
H29A C29 H29C 109.5
H29B C29 H29C 109.5
C25 C30 H30A 109.5
C25 C30 H30B 109.5
H30A C30 H30B 109.5
C25 C30 H30C 109.5
H30A C30 H30C 109.5
H30B C30 H30C 109.5
C26 C31 H31A 109.5
C26 C31 H31B 109.5
H31A C31 H31B 109.5
C26 C31 H31C 109.5
H31A C31 H31C 109.5
H31B C31 H31C 109.5
C27 C32 H32A 109.5
C27 C32 H32B 109.5
H32A C32 H32B 109.5
C27 C32 H32C 109.5
H32A C32 H32C 109.5
H32B C32 H32C 109.5

loop_
_geom_bond_atom_site_label_1
_geom_bond_atom_site_label_2
_geom_bond_distance
Cu1 C1 1.851(3)
Cu1 C23 2.179(4)
Cu1 C27 2.193(4)
Cu1 C24 2.208(4)
Cu1 C26 2.232(4)
Cu1 C25 2.234(4)
N1 C1 1.344(5)
N1 C3 1.386(5)
N1 C5 1.435(5)
N2 C1 1.360(4)
N2 C2 1.375(5)
N2 C14 1.419(5)
C2 C3 1.322(6)
C2 H2 0.93
C3 H3 0.93
C5 C6 1.384(6)
C5 C10 1.383(6)
C6 C7 1.388(6)
C6 C11 1.495(6)
C7 C8 1.371(7)
C7 H7 0.93
C8 C9 1.358(6)
C8 C12 1.501(6)
C9 C10 1.385(6)
C9 H9 0.93
C10 C13 1.495(6)
C11 H11A 0.96
C11 H11B 0.96
C11 H11C 0.96
C12 H12A 0.96
C12 H12B 0.96
C12 H12C 0.96
C13 H13A 0.96
C13 H13B 0.96
C13 H13C 0.96
C14 C15 1.369(6)
C14 C19 1.388(6)
C15 C16 1.390(7)
C15 C20 1.490(6)
C16 C17 1.373(8)
C16 H16 0.93
C17 C18 1.376(8)
C17 C21 1.527(8)
C18 C19 1.377(7)
C18 H18 0.93
C19 C22 1.493(7)
C20 H20A 0.96
C20 H20B 0.96
C20 H20C 0.96
C21 H21A 0.96
C21 H21B 0.96
C21 H21C 0.96
C22 H22A 0.96
C22 H22B 0.96
C22 H22C 0.96
C23 C27 1.361(6)
C23 C24 1.373(7)
C23 C28 1.526(7)
C24 C25 1.429(8)
C24 C29 1.520(8)
C25 C26 1.395(7)
C25 C30 1.521(8)
C26 C27 1.349(6)
C26 C31 1.520(7)
C27 C32 1.531(8)
C28 H28A 0.96
C28 H28B 0.96
C28 H28C 0.96
C29 H29A 0.96
C29 H29B 0.96
C29 H29C 0.96
C30 H30A 0.96
C30 H30B 0.96
C30 H30C 0.96
C31 H31A 0.96
C31 H31B 0.96
C31 H31C 0.96
C32 H32A 0.96
C32 H32B 0.96
C32 H32C 0.96
